data_7237226
loop_
_publ_author_name
'Dahan, Moran'
'Komarala, Eswaravara'
'Fadeev, Ludmila'
'Chinnam, Ajay K.'
'Shlomovich, Avital'
'Lipstman, Sophia'
'Padi, Siva P.'
'Haustein, Herman'
'Gozin, Michael'
'Rosen, Brian A.'

_publ_section_title
;
 Methane dry reforming catalyst prepared by the co-deflagration of
 high-nitrogen energetic complexes
;
_journal_issue 1
_journal_name_full 'Journal of Materials Chemistry A'
_journal_page_first 141
_journal_paper_doi 10.1039/C8TA08343F
_journal_volume 7
_journal_year 2019
_chemical_formula_moiety 'C4 H12 La N18 O5, 2(H2 O), H3 O '
_chemical_formula_sum 'C2 H9.5 La0.5 N9 O4'
_chemical_formula_weight 293.14
_space_group_crystal_system monoclinic
_space_group_IT_number 11
_space_group_name_Hall '-P 2yb'
_space_group_name_H-M_alt 'P 1 21/m 1'
_atom_sites_solution_hydrogens difmap
_atom_sites_solution_primary direct
_atom_sites_solution_secondary difmap
_audit_creation_method SHELXL-2014/7
_audit_update_record
;
2017-10-02 deposited with the CCDC.
2018-11-12 downloaded from the CCDC.
;
_cell_angle_alpha 90
_cell_angle_beta 100.421(3)
_cell_angle_gamma 90
_cell_formula_units_Z 4
_cell_length_a 7.7684(6)
_cell_length_b 12.9163(10)
_cell_length_c 9.8493(7)
_cell_measurement_reflns_used 9803
_cell_measurement_temperature 110(2)
_cell_measurement_theta_max 28.406
_cell_measurement_theta_min 2.102
_cell_volume 971.97(13)
_computing_cell_refinement 'Saint, Bruker-AXS'
_computing_data_collection 'Apex2, Bruker-AXS'
_computing_data_reduction 'Saint, Bruker-AXS'
_computing_structure_refinement 'SHELXL-2014/7 (Sheldrick, 2014)'
_computing_structure_solution 'SHELXT-2014 (Sheldrick, 2015)'
_diffrn_ambient_temperature 110(2)
_diffrn_detector_area_resol_mean 1.75
_diffrn_measured_fraction_theta_full 0.999
_diffrn_measured_fraction_theta_max 0.996
_diffrn_measurement_device_type 'ApexDuo, Bruker-AXS'
_diffrn_measurement_method '0.5 deg. \f and \w scans'
_diffrn_radiation_type MoK\a
_diffrn_radiation_wavelength 0.71073
_diffrn_reflns_av_R_equivalents 0.0285
_diffrn_reflns_av_unetI/netI 0.0268
_diffrn_reflns_Laue_measured_fraction_full 0.999
_diffrn_reflns_Laue_measured_fraction_max 0.996
_diffrn_reflns_limit_h_max 10
_diffrn_reflns_limit_h_min -9
_diffrn_reflns_limit_k_max 17
_diffrn_reflns_limit_k_min -16
_diffrn_reflns_limit_l_max 13
_diffrn_reflns_limit_l_min -8
_diffrn_reflns_number 9803
_diffrn_reflns_point_group_measured_fraction_full 0.999
_diffrn_reflns_point_group_measured_fraction_max 0.996
_diffrn_reflns_theta_full 25.242
_diffrn_reflns_theta_max 28.406
_diffrn_reflns_theta_min 2.102
_diffrn_source 'ImuS micro-focus'
_exptl_absorpt_coefficient_mu 2.278
_exptl_absorpt_correction_T_max 0.820
_exptl_absorpt_correction_T_min 0.704
_exptl_absorpt_correction_type multi-scan
_exptl_absorpt_process_details 'Sadabs, Bruker-AXS'
_exptl_crystal_colour colourless
_exptl_crystal_density_diffrn 2.003
_exptl_crystal_description prism
_exptl_crystal_F_000 580
_exptl_crystal_size_max 0.366
_exptl_crystal_size_mid 0.132
_exptl_crystal_size_min 0.087
_refine_diff_density_max 0.661
_refine_diff_density_min -0.915
_refine_diff_density_rms 0.095
_refine_ls_extinction_method none
_refine_ls_goodness_of_fit_ref 1.062
_refine_ls_hydrogen_treatment mixed
_refine_ls_matrix_type full
_refine_ls_number_parameters 185
_refine_ls_number_reflns 2533
_refine_ls_number_restraints 0
_refine_ls_restrained_S_all 1.062
_refine_ls_R_factor_all 0.0199
_refine_ls_R_factor_gt 0.0189
_refine_ls_shift/su_max 0.001
_refine_ls_shift/su_mean 0.000
_refine_ls_structure_factor_coef Fsqd
_refine_ls_weighting_details 'w=1/[\s^2^(Fo^2^)+(0.0206P)^2^+0.6900P] where P=(Fo^2^+2Fc^2^)/3'
_refine_ls_weighting_scheme calc
_refine_ls_wR_factor_gt 0.0448
_refine_ls_wR_factor_ref 0.0456
_reflns_Friedel_coverage 0.000
_reflns_number_gt 2434
_reflns_number_total 2533
_reflns_threshold_expression 'I > 2\s(I)'
_cod_data_source_file c8ta08343f3.cif
_cod_data_source_block goz17
_cod_original_sg_symbol_H-M 'P 21/m'
_cod_original_formula_sum 'C2 H9.50 La0.50 N9 O4'
_cod_database_code 7237226
_shelx_shelxl_version_number 2014/7
_shelx_space_group_comment
;
The symmetry employed for this shelxl refinement is uniquely defined
by the following loop, which should always be used as a source of
symmetry information in preference to the above space-group names.
They are only intended as comments.
;
_shelx_estimated_absorpt_t_min 0.489
_shelx_estimated_absorpt_t_max 0.826

loop_
_space_group_symop_operation_xyz
'x, y, z'
'-x, y+1/2, -z'
'-x, -y, -z'
'x, -y-1/2, z'

loop_
_atom_site_label
_atom_site_type_symbol
_atom_site_fract_x
_atom_site_fract_y
_atom_site_fract_z
_atom_site_U_iso_or_equiv
_atom_site_adp_type
_atom_site_occupancy
_atom_site_site_symmetry_order
_atom_site_calc_flag
_atom_site_refinement_flags_posn
_atom_site_refinement_flags_adp
_atom_site_refinement_flags_occupancy
La1 La 0.18268(2) 0.7500 0.28238(2) 0.00521(5) Uani 1 2 d S T P
N1 N 0.2166(2) 0.58327(12) 0.44891(14) 0.0088(3) Uani 1 1 d . . .
N2 N 0.3245(2) 0.58333(13) 0.57538(15) 0.0100(3) Uani 1 1 d . . .
N3 N 0.3573(2) 0.48898(13) 0.61653(15) 0.0102(3) Uani 1 1 d . . .
N4 N 0.2727(2) 0.42134(13) 0.52135(15) 0.0104(3) Uani 1 1 d . . .
C5 C 0.1893(2) 0.48282(15) 0.42080(17) 0.0090(3) Uani 1 1 d . . .
N6 N 0.0878(2) 0.44149(14) 0.30563(17) 0.0155(4) Uani 1 1 d . . .
H6 H 0.103(3) 0.383(2) 0.287(3) 0.022(7) Uiso 1 1 d . . .
C7 C -0.0226(2) 0.49461(15) 0.20480(17) 0.0093(4) Uani 1 1 d . . .
N8 N -0.0329(2) 0.59710(12) 0.19007(15) 0.0095(3) Uani 1 1 d . . .
N9 N -0.1615(2) 0.61090(13) 0.07651(16) 0.0120(3) Uani 1 1 d . . .
N10 N -0.2189(2) 0.52079(13) 0.02927(15) 0.0123(3) Uani 1 1 d . . .
N11 N -0.1344(2) 0.44427(13) 0.10803(15) 0.0107(3) Uani 1 1 d . . .
O12 O 0.4921(3) 0.7500 0.4170(2) 0.0112(4) Uani 1 2 d S T P
H12 H 0.548(3) 0.6972(19) 0.441(3) 0.024(7) Uiso 1 1 d . . .
O13 O -0.0604(3) 0.7500 0.4197(2) 0.0147(4) Uani 1 2 d S T P
H13 H -0.114(4) 0.700(2) 0.433(3) 0.034(8) Uiso 1 1 d . . .
O14 O 0.37587(18) 0.89718(11) 0.19040(14) 0.0107(3) Uani 1 1 d . . .
H14 H 0.450(4) 0.929(2) 0.244(3) 0.027(7) Uiso 1 1 d . . .
O15 O 0.1488(3) 0.7500 0.02252(19) 0.0105(4) Uani 1 2 d S T P
H15A H 0.142(4) 0.698(2) -0.022(3) 0.037(8) Uiso 1 1 d . . .
H15B H 0.337(4) 0.944(2) 0.131(3) 0.037(8) Uiso 1 1 d . . .
O16 O 0.4608(3) 0.7500 0.7424(2) 0.0154(4) Uani 1 2 d S T P
H16A H 0.424(4) 0.696(2) 0.703(3) 0.041(9) Uiso 1 1 d . . .
O18 O 0.8176(3) 0.7500 0.7927(2) 0.0161(4) Uani 1 2 d S T P
H18B H 0.848(7) 0.7500 0.874(5) 0.062(16) Uiso 1 2 d S . P
H18A H 0.705(5) 0.7500 0.773(3) 0.022(10) Uiso 1 2 d S . P
O17 O 0.5333(3) 0.7500 1.0296(2) 0.0291(5) Uani 1 2 d S T P
H17A H 0.5077 0.6939 1.0781 0.246 Uiso 1 1 d . . .
H17B H 0.4965 0.7500 0.9366 0.050 Uiso 1 2 d S . P

loop_
_atom_site_aniso_label
_atom_site_aniso_U_11
_atom_site_aniso_U_22
_atom_site_aniso_U_33
_atom_site_aniso_U_23
_atom_site_aniso_U_13
_atom_site_aniso_U_12
La1 0.00608(8) 0.00369(8) 0.00508(7) 0.000 -0.00109(5) 0.000
N1 0.0103(7) 0.0081(8) 0.0071(6) 0.0005(6) -0.0010(5) -0.0012(6)
N2 0.0110(7) 0.0092(8) 0.0084(6) 0.0014(6) -0.0019(5) 0.0005(6)
N3 0.0106(7) 0.0086(8) 0.0105(7) 0.0009(6) -0.0008(6) 0.0000(6)
N4 0.0118(8) 0.0086(8) 0.0098(7) 0.0015(6) -0.0012(6) 0.0001(6)
C5 0.0089(8) 0.0086(9) 0.0086(7) 0.0010(6) -0.0007(6) -0.0011(7)
N6 0.0232(9) 0.0036(8) 0.0150(8) -0.0012(6) -0.0096(7) -0.0010(7)
C7 0.0104(9) 0.0083(9) 0.0089(7) 0.0000(7) 0.0009(6) -0.0003(7)
N8 0.0090(7) 0.0093(8) 0.0090(6) 0.0000(6) -0.0019(5) -0.0001(6)
N9 0.0101(8) 0.0112(8) 0.0124(7) -0.0018(6) -0.0037(6) 0.0007(6)
N10 0.0112(8) 0.0112(8) 0.0129(7) -0.0025(6) -0.0020(6) 0.0000(6)
N11 0.0109(8) 0.0095(8) 0.0109(7) -0.0019(6) -0.0008(6) -0.0013(6)
O12 0.0102(9) 0.0049(10) 0.0165(9) 0.000 -0.0030(7) 0.000
O13 0.0172(11) 0.0067(11) 0.0230(10) 0.000 0.0114(8) 0.000
O14 0.0118(7) 0.0089(7) 0.0096(6) 0.0009(5) -0.0033(5) -0.0033(6)
O15 0.0167(10) 0.0053(10) 0.0084(8) 0.000 -0.0005(7) 0.000
O16 0.0193(11) 0.0107(11) 0.0132(9) 0.000 -0.0048(8) 0.000
O18 0.0164(11) 0.0186(12) 0.0121(9) 0.000 -0.0005(8) 0.000
O17 0.0246(13) 0.0395(15) 0.0226(11) 0.000 0.0027(9) 0.000

loop_
_atom_type_symbol
_atom_type_description
_atom_type_scat_dispersion_real
_atom_type_scat_dispersion_imag
_atom_type_scat_source
C C 0.0033 0.0016 'International Tables Vol C Tables 4.2.6.8 and 6.1.1.4'
H H 0.0000 0.0000 'International Tables Vol C Tables 4.2.6.8 and 6.1.1.4'
N N 0.0061 0.0033 'International Tables Vol C Tables 4.2.6.8 and 6.1.1.4'
La La -0.2871 2.4523 'International Tables Vol C Tables 4.2.6.8 and 6.1.1.4'
O O 0.0106 0.0060 'International Tables Vol C Tables 4.2.6.8 and 6.1.1.4'

loop_
_geom_angle_atom_site_label_1
_geom_angle_atom_site_label_2
_geom_angle_atom_site_label_3
_geom_angle
_geom_angle_site_symmetry_1
_geom_angle_site_symmetry_3
O13 La1 O15 126.48(7) . .
O13 La1 O12 116.99(7) . .
O15 La1 O12 116.53(6) . .
O13 La1 N8 72.18(5) . 4_575
O15 La1 N8 73.01(4) . 4_575
O12 La1 N8 131.62(3) . 4_575
O13 La1 N8 72.18(5) . .
O15 La1 N8 73.02(4) . .
O12 La1 N8 131.62(3) . .
N8 La1 N8 96.75(7) 4_575 .
O13 La1 O14 134.68(3) . .
O15 La1 O14 67.62(4) . .
O12 La1 O14 68.87(4) . .
N8 La1 O14 73.27(5) 4_575 .
N8 La1 O14 140.62(4) . .
O13 La1 O14 134.68(3) . 4_575
O15 La1 O14 67.62(4) . 4_575
O12 La1 O14 68.87(4) . 4_575
N8 La1 O14 140.62(4) 4_575 4_575
N8 La1 O14 73.27(5) . 4_575
O14 La1 O14 90.39(6) . 4_575
O13 La1 N1 70.88(4) . 4_575
O15 La1 N1 126.77(3) . 4_575
O12 La1 N1 72.61(4) . 4_575
N8 La1 N1 66.27(4) 4_575 4_575
N8 La1 N1 142.57(5) . 4_575
O14 La1 N1 68.85(4) . 4_575
O14 La1 N1 140.79(4) 4_575 4_575
O13 La1 N1 70.88(4) . .
O15 La1 N1 126.77(3) . .
O12 La1 N1 72.61(4) . .
N8 La1 N1 142.57(5) 4_575 .
N8 La1 N1 66.27(4) . .
O14 La1 N1 140.79(4) . .
O14 La1 N1 68.85(4) 4_575 .
N1 La1 N1 106.32(6) 4_575 .
C5 N1 N2 103.73(14) . .
C5 N1 La1 131.05(11) . .
N2 N1 La1 122.02(11) . .
N3 N2 N1 109.73(15) . .
N2 N3 N4 110.20(14) . .
C5 N4 N3 103.72(15) . .
N1 C5 N4 112.62(15) . .
N1 C5 N6 126.69(16) . .
N4 C5 N6 120.69(17) . .
C5 N6 C7 126.58(17) . .
C5 N6 H6 118.2(19) . .
C7 N6 H6 114.4(18) . .
N8 C7 N11 112.79(16) . .
N8 C7 N6 126.32(16) . .
N11 C7 N6 120.88(17) . .
C7 N8 N9 103.80(14) . .
C7 N8 La1 133.12(12) . .
N9 N8 La1 120.45(11) . .
N10 N9 N8 109.12(15) . .
N9 N10 N11 110.44(14) . .
C7 N11 N10 103.84(15) . .
La1 O12 H12 123.6(18) . .
La1 O13 H13 124(2) . .
La1 O14 H14 120.8(18) . .
La1 O14 H15B 125.6(19) . .
H14 O14 H15B 102(3) . .
La1 O15 H15A 123(2) . .
H18B O18 H18A 110(4) . .
H17A O17 H17B 118.1 . .

loop_
_geom_bond_atom_site_label_1
_geom_bond_atom_site_label_2
_geom_bond_distance
_geom_bond_site_symmetry_2
La1 O13 2.514(2) .
La1 O15 2.5252(19) .
La1 O12 2.5262(19) .
La1 N8 2.6420(16) 4_575
La1 N8 2.6420(16) .
La1 O14 2.6793(14) .
La1 O14 2.6793(14) 4_575
La1 N1 2.6909(15) 4_575
La1 N1 2.6910(15) .
N1 C5 1.336(2) .
N1 N2 1.3698(19) .
N2 N3 1.295(2) .
N3 N4 1.361(2) .
N4 C5 1.341(2) .
C5 N6 1.367(2) .
N6 C7 1.373(2) .
N6 H6 0.79(3) .
C7 N8 1.332(2) .
C7 N11 1.336(2) .
N8 N9 1.370(2) .
N9 N10 1.302(2) .
N10 N11 1.351(2) .
O12 H12 0.82(2) .
O13 H13 0.79(3) .
O14 H14 0.82(3) .
O14 H15B 0.86(3) .
O15 H15A 0.80(3) .
O16 H16A 0.82(3) .
O18 H18B 0.80(5) .
O18 H18A 0.86(4) .
O17 H17A 0.9088 .
O17 H17B 0.9085 .
